data_4028477
loop_
_publ_author_name
'Victor Mamane'
'Emmanuel Aubert'
'Paola Peluso'
'Sergio Cossu'

_publ_section_title
;
 Lithiation of Prochiral 2,2'-Dichloro-5,5'-dibromo-4,4'-bipyridine as a
 Tool for the Synthesis of Chiral Polyhalogenated 4,4'-Bipyridines
;
_journal_name_full 'Journal of Organic Chemistry'
_journal_page_first 7683
_journal_page_last 7689
_journal_paper_doi 10.1021/jo401255q
_journal_volume 78
_journal_year 2013
_chemical_formula_moiety 'C13 H12 Br2 Cl2 N2 Sn'
_chemical_formula_sum 'C13 H12 Br2 Cl2 N2 Sn'
_chemical_formula_weight 545.66
_chemical_name_systematic
;
 ?
;
_space_group_IT_number 19
_symmetry_cell_setting orthorhombic
_symmetry_space_group_name_Hall 'P 2ac 2ab'
_symmetry_space_group_name_H-M 'P 21 21 21'
_atom_sites_solution_hydrogens geom
_atom_sites_solution_primary direct
_atom_sites_solution_secondary difmap
_audit_creation_method SHELXL-97
_cell_angle_alpha 90.00
_cell_angle_beta 90.00
_cell_angle_gamma 90.00
_cell_formula_units_Z 8
_cell_length_a 9.36000(10)
_cell_length_b 14.37080(10)
_cell_length_c 26.1227(2)
_cell_measurement_reflns_used 29686
_cell_measurement_temperature 110(2)
_cell_measurement_theta_max 76.4929
_cell_measurement_theta_min 3.0725
_cell_volume 3513.78(5)
_computing_cell_refinement
;
CrysAlisPro, Agilent Technologies,
Version 1.171.35.21 (release 20-01-2012 CrysAlis171 .NET)
(compiled Jan 23 2012,18:06:46)
;
_computing_data_collection
;
CrysAlisPro, Agilent Technologies,
Version 1.171.35.21 (release 20-01-2012 CrysAlis171 .NET)
(compiled Jan 23 2012,18:06:46)
;
_computing_data_reduction
;
CrysAlisPro, Agilent Technologies,
Version 1.171.35.21 (release 20-01-2012 CrysAlis171 .NET)
(compiled Jan 23 2012,18:06:46)
;
_computing_structure_refinement 'SHELXL-97 (Sheldrick, 1997)'
_computing_structure_solution 'SIR_92 (Altomare et al., 1994)'
_diffrn_ambient_temperature 110(2)
_diffrn_detector_area_resol_mean 10.4508
_diffrn_measured_fraction_theta_full 0.998
_diffrn_measured_fraction_theta_max 0.998
_diffrn_measurement_device_type 'SuperNova, Dual, Cu at zero, Atlas'
_diffrn_measurement_method 'omega scans'
_diffrn_radiation_monochromator mirror
_diffrn_radiation_source 'SuperNova (Cu) x-ray Source'
_diffrn_radiation_type 'Cu K\a'
_diffrn_radiation_wavelength 1.54184
_diffrn_reflns_av_R_equivalents 0.0359
_diffrn_reflns_av_sigmaI/netI 0.0441
_diffrn_reflns_limit_h_max 11
_diffrn_reflns_limit_h_min -9
_diffrn_reflns_limit_k_max 18
_diffrn_reflns_limit_k_min -18
_diffrn_reflns_limit_l_max 32
_diffrn_reflns_limit_l_min -32
_diffrn_reflns_number 33415
_diffrn_reflns_theta_full 76.69
_diffrn_reflns_theta_max 76.69
_diffrn_reflns_theta_min 3.38
_exptl_absorpt_coefficient_mu 19.641
_exptl_absorpt_correction_T_max 0.202
_exptl_absorpt_correction_T_min 0.043
_exptl_absorpt_correction_type analytical
_exptl_absorpt_process_details
;
CrysAlisPro, Agilent Technologies,
Version 1.171.35.21 (release 20-01-2012 CrysAlis171 .NET)
(compiled Jan 23 2012,18:06:46)
Analytical numeric absorption correction using a multifaceted crystal
            model based on expressions derived by R.C. Clark & J.S. Reid.
(Clark, R. C. & Reid, J. S. (1995). Acta Cryst. A51, 887-897)
;
_exptl_crystal_colour colorless
_exptl_crystal_density_diffrn 2.063
_exptl_crystal_description prism
_exptl_crystal_F_000 2064
_exptl_crystal_size_max 0.3417
_exptl_crystal_size_mid 0.2364
_exptl_crystal_size_min 0.2099
_refine_diff_density_max 1.948
_refine_diff_density_min -1.222
_refine_diff_density_rms 0.144
_refine_ls_abs_structure_details 'Flack H D (1983), Acta Cryst. A39, 876-881'
_refine_ls_abs_structure_Flack 0.002(4)
_refine_ls_extinction_coef 0.00054(3)
_refine_ls_extinction_expression Fc^*^=kFc[1+0.001xFc^2^\l^3^/sin(2\q)]^-1/4^
_refine_ls_extinction_method SHELXL
_refine_ls_goodness_of_fit_ref 1.071
_refine_ls_hydrogen_treatment constr
_refine_ls_matrix_type full
_refine_ls_number_parameters 368
_refine_ls_number_reflns 7378
_refine_ls_number_restraints 0
_refine_ls_restrained_S_all 1.071
_refine_ls_R_factor_all 0.0303
_refine_ls_R_factor_gt 0.0302
_refine_ls_shift/su_max 0.001
_refine_ls_shift/su_mean 0.000
_refine_ls_structure_factor_coef Fsqd
_refine_ls_weighting_details 'calc w=1/[\s^2^(Fo^2^)+(0.0541P)^2^+6.5494P] where P=(Fo^2^+2Fc^2^)/3'
_refine_ls_weighting_scheme calc
_refine_ls_wR_factor_gt 0.0795
_refine_ls_wR_factor_ref 0.0796
_reflns_number_gt 7367
_reflns_number_total 7378
_reflns_threshold_expression >2sigma(I)
_cod_data_source_file jo401255q_si_005.cif
_cod_data_source_block bipyk7peak2
_cod_database_code 4028477

loop_
_symmetry_equiv_pos_as_xyz
'x, y, z'
'-x+1/2, -y, z+1/2'
'x+1/2, -y+1/2, -z'
'-x, y+1/2, -z+1/2'

loop_
_atom_site_label
_atom_site_type_symbol
_atom_site_fract_x
_atom_site_fract_y
_atom_site_fract_z
_atom_site_U_iso_or_equiv
_atom_site_adp_type
_atom_site_occupancy
_atom_site_symmetry_multiplicity
_atom_site_calc_flag
_atom_site_refinement_flags
Sn2 Sn 0.01047(3) 0.470477(19) 0.097114(10) 0.01821(8) Uani 1 1 d .
Sn1 Sn 0.30977(3) 0.41049(2) 0.335181(12) 0.02388(9) Uani 1 1 d .
Br3 Br 0.56022(5) 0.25407(3) 0.06397(2) 0.02551(11) Uani 1 1 d .
Br2 Br 0.78520(5) 0.51084(3) 0.296958(18) 0.02567(12) Uani 1 1 d .
Br1 Br 0.88484(5) 0.25374(4) 0.271217(19) 0.02587(11) Uani 1 1 d .
Br4 Br 0.38193(7) 0.44249(4) -0.020139(18) 0.03235(13) Uani 1 1 d .
Cl3 Cl -0.10017(11) 0.25044(8) 0.10935(4) 0.0249(2) Uani 1 1 d .
Cl1 Cl 0.22722(11) 0.29136(9) 0.22756(4) 0.0271(2) Uani 1 1 d .
Cl4 Cl 0.54492(13) 0.58902(8) 0.19916(4) 0.0273(2) Uani 1 1 d .
Cl2 Cl 0.6707(2) 0.26449(9) 0.49145(4) 0.0484(4) Uani 1 1 d .
N16 N 0.1470(4) 0.1772(2) 0.09179(15) 0.0193(7) Uani 1 1 d .
N22 N 0.5511(4) 0.5920(2) 0.09932(16) 0.0213(7) Uani 1 1 d .
N1 N 0.4889(4) 0.2505(3) 0.20598(14) 0.0225(7) Uani 1 1 d .
C4 C 0.6040(5) 0.3219(3) 0.29724(16) 0.0162(8) Uani 1 1 d .
C20 C 0.3623(4) 0.2601(3) 0.07802(16) 0.0161(7) Uani 1 1 d .
C10 C 0.6686(4) 0.3507(3) 0.34676(15) 0.0158(8) Uani 1 1 d .
N7 N 0.7966(5) 0.3958(3) 0.44001(14) 0.0241(8) Uani 1 1 d .
C18 C 0.1468(4) 0.3466(3) 0.09458(15) 0.0150(7) Uani 1 1 d .
C24 C 0.4169(4) 0.4661(3) 0.13661(15) 0.0158(8) Uani 1 1 d .
H24 H 0.3847 0.4357 0.1668 0.019 Uiso 1 1 calc R
C8 C 0.7068(7) 0.3257(3) 0.43560(17) 0.0281(10) Uani 1 1 d .
C21 C 0.2862(5) 0.1787(3) 0.08190(17) 0.0189(8) Uani 1 1 d .
H21 H 0.3349 0.1213 0.0773 0.023 Uiso 1 1 calc R
C25 C 0.3810(4) 0.4328(3) 0.08852(16) 0.0143(7) Uani 1 1 d .
C5 C 0.6886(5) 0.2757(3) 0.26036(16) 0.0170(8) Uani 1 1 d .
C23 C 0.5017(5) 0.5458(3) 0.13933(17) 0.0187(8) Uani 1 1 d .
C27 C 0.5162(5) 0.5598(3) 0.05310(16) 0.0216(9) Uani 1 1 d .
H27 H 0.5510 0.5914 0.0237 0.026 Uiso 1 1 calc R
C12 C 0.8216(5) 0.4478(3) 0.39856(17) 0.0200(8) Uani 1 1 d .
H12 H 0.8852 0.4991 0.4010 0.024 Uiso 1 1 calc R
C26 C 0.4308(5) 0.4817(3) 0.04650(16) 0.0189(8) Uani 1 1 d .
C11 C 0.7564(5) 0.4283(3) 0.35172(16) 0.0173(8) Uani 1 1 d .
C29 C 0.1282(7) 0.5973(4) 0.0925(4) 0.056(2) Uani 1 1 d .
H29A H 0.0622 0.6501 0.0945 0.084 Uiso 1 1 calc R
H29C H 0.1800 0.5996 0.0599 0.084 Uiso 1 1 calc R
H29B H 0.1964 0.6004 0.1209 0.084 Uiso 1 1 calc R
C3 C 0.4581(5) 0.3329(3) 0.28706(16) 0.0162(8) Uani 1 1 d .
C2 C 0.4110(5) 0.2921(3) 0.24118(16) 0.0189(8) Uani 1 1 d .
C15 C 0.4251(7) 0.5026(5) 0.3844(3) 0.0474(17) Uani 1 1 d .
H15C H 0.3595 0.5492 0.3986 0.071 Uiso 1 1 calc R
H15B H 0.5004 0.5339 0.3649 0.071 Uiso 1 1 calc R
H15A H 0.4681 0.4670 0.4125 0.071 Uiso 1 1 calc R
C19 C 0.2943(5) 0.3464(3) 0.08562(14) 0.0139(7) Uani 1 1 d .
C28 C -0.1206(7) 0.4574(5) 0.0309(2) 0.0430(14) Uani 1 1 d .
H28C H -0.1997 0.4147 0.0381 0.064 Uiso 1 1 calc R
H28B H -0.0635 0.4330 0.0024 0.064 Uiso 1 1 calc R
H28A H -0.1590 0.5186 0.0216 0.064 Uiso 1 1 calc R
C17 C 0.0833(4) 0.2589(3) 0.09661(16) 0.0163(7) Uani 1 1 d .
C9 C 0.6419(6) 0.2985(3) 0.39042(17) 0.0230(9) Uani 1 1 d .
H9 H 0.5810 0.2457 0.3893 0.028 Uiso 1 1 calc R
C30 C -0.1079(9) 0.4707(6) 0.1668(2) 0.060(2) Uani 1 1 d .
H30A H -0.1185 0.5348 0.1791 0.090 Uiso 1 1 calc R
H30C H -0.0571 0.4338 0.1926 0.090 Uiso 1 1 calc R
H30B H -0.2025 0.4436 0.1608 0.090 Uiso 1 1 calc R
C6 C 0.6283(5) 0.2434(3) 0.21569(17) 0.0230(9) Uani 1 1 d .
H6 H 0.6882 0.2149 0.1909 0.028 Uiso 1 1 calc R
C13 C 0.1876(7) 0.5007(4) 0.2870(3) 0.0421(14) Uani 1 1 d .
H13B H 0.1073 0.4661 0.2723 0.063 Uiso 1 1 calc R
H13A H 0.2484 0.5245 0.2594 0.063 Uiso 1 1 calc R
H13C H 0.1510 0.5529 0.3073 0.063 Uiso 1 1 calc R
C14 C 0.1838(7) 0.3119(5) 0.3763(2) 0.0379(12) Uani 1 1 d .
H14C H 0.1277 0.3443 0.4025 0.057 Uiso 1 1 calc R
H14B H 0.2466 0.2662 0.3926 0.057 Uiso 1 1 calc R
H14A H 0.1191 0.2801 0.3525 0.057 Uiso 1 1 calc R

loop_
_atom_site_aniso_label
_atom_site_aniso_U_11
_atom_site_aniso_U_22
_atom_site_aniso_U_33
_atom_site_aniso_U_23
_atom_site_aniso_U_13
_atom_site_aniso_U_12
Sn2 0.01623(14) 0.01986(14) 0.01854(13) -0.00175(10) 0.00166(10) 0.00544(10)
Sn1 0.01433(14) 0.02440(15) 0.03290(17) -0.00724(11) 0.00282(11) -0.00062(11)
Br3 0.0127(2) 0.0207(2) 0.0431(3) -0.00038(19) 0.00369(18) 0.00288(16)
Br2 0.0296(3) 0.0259(2) 0.0216(2) 0.00481(17) -0.00078(17) -0.00907(18)
Br1 0.0149(2) 0.0333(2) 0.0295(2) -0.00896(19) -0.00150(16) 0.00365(18)
Br4 0.0483(3) 0.0351(3) 0.0136(2) -0.00124(17) 0.00198(19) -0.0130(2)
Cl3 0.0123(4) 0.0295(5) 0.0330(5) -0.0005(4) 0.0044(4) -0.0044(4)
Cl1 0.0156(5) 0.0408(6) 0.0249(5) 0.0048(4) -0.0057(4) -0.0047(4)
Cl4 0.0329(6) 0.0246(5) 0.0243(5) -0.0087(4) -0.0065(4) -0.0002(4)
Cl2 0.0995(13) 0.0306(6) 0.0151(5) 0.0046(4) -0.0048(6) -0.0161(7)
N16 0.0178(18) 0.0173(16) 0.0227(17) 0.0026(14) -0.0016(14) -0.0031(13)
N22 0.0188(16) 0.0133(15) 0.0318(19) -0.0023(15) 0.0013(15) -0.0040(14)
N1 0.0233(19) 0.0286(18) 0.0154(15) 0.0008(14) -0.0023(14) -0.0053(16)
C4 0.019(2) 0.0139(17) 0.0162(18) 0.0008(14) -0.0026(15) -0.0024(15)
C20 0.0095(17) 0.0171(18) 0.0216(19) -0.0006(15) 0.0003(14) 0.0011(15)
C10 0.0151(19) 0.0156(17) 0.0167(18) -0.0011(15) -0.0004(15) 0.0004(15)
N7 0.036(2) 0.0184(17) 0.0183(17) -0.0025(14) -0.0085(16) 0.0028(16)
C18 0.017(2) 0.0157(17) 0.0120(16) -0.0010(14) 0.0012(15) 0.0021(14)
C24 0.0171(19) 0.0143(17) 0.0161(18) 0.0010(14) 0.0009(14) 0.0016(15)
C8 0.050(3) 0.021(2) 0.0126(19) 0.0012(16) -0.001(2) -0.001(2)
C21 0.017(2) 0.0141(17) 0.026(2) -0.0008(15) 0.0011(16) 0.0003(15)
C25 0.0078(16) 0.0145(17) 0.0206(19) -0.0010(14) 0.0019(14) 0.0002(14)
C5 0.0126(18) 0.0211(19) 0.0173(18) -0.0005(15) -0.0001(15) -0.0032(16)
C23 0.019(2) 0.0146(17) 0.0229(19) -0.0018(15) -0.0062(16) 0.0011(16)
C27 0.027(2) 0.0194(19) 0.0179(19) 0.0019(15) 0.0077(17) 0.0024(17)
C12 0.020(2) 0.0179(18) 0.022(2) -0.0041(16) -0.0051(17) 0.0023(16)
C26 0.021(2) 0.0180(19) 0.0179(19) 0.0009(15) 0.0008(15) -0.0015(16)
C11 0.0155(19) 0.0173(18) 0.0192(19) -0.0029(15) 0.0012(15) 0.0002(15)
C29 0.027(3) 0.016(2) 0.125(7) -0.005(3) -0.003(4) 0.006(2)
C3 0.017(2) 0.0126(17) 0.0186(19) 0.0004(14) 0.0018(15) -0.0013(15)
C2 0.0135(19) 0.027(2) 0.0167(19) 0.0053(16) -0.0057(15) -0.0065(16)
C15 0.029(3) 0.052(4) 0.061(4) -0.041(3) 0.000(3) 0.004(3)
C19 0.0169(19) 0.0143(17) 0.0104(16) -0.0005(13) 0.0014(14) 0.0018(15)
C28 0.047(3) 0.049(3) 0.034(3) 0.004(3) -0.024(3) 0.005(3)
C17 0.0155(18) 0.0182(18) 0.0153(17) -0.0003(15) 0.0002(15) -0.0014(15)
C9 0.033(2) 0.0157(18) 0.020(2) -0.0012(16) -0.0012(18) -0.0047(17)
C30 0.079(5) 0.080(5) 0.021(3) 0.009(3) 0.031(3) 0.048(4)
C6 0.022(2) 0.030(2) 0.0171(19) 0.0002(17) 0.0022(16) 0.0006(19)
C13 0.035(3) 0.030(3) 0.061(4) 0.012(2) -0.003(3) 0.012(2)
C14 0.032(3) 0.053(3) 0.029(3) 0.005(2) 0.003(2) -0.003(3)

loop_
_atom_type_symbol
_atom_type_description
_atom_type_scat_dispersion_real
_atom_type_scat_dispersion_imag
_atom_type_scat_source
C C 0.0181 0.0091 'International Tables Vol C Tables 4.2.6.8 and 6.1.1.4'
H H 0.0000 0.0000 'International Tables Vol C Tables 4.2.6.8 and 6.1.1.4'
N N 0.0311 0.0180 'International Tables Vol C Tables 4.2.6.8 and 6.1.1.4'
Cl Cl 0.3639 0.7018 'International Tables Vol C Tables 4.2.6.8 and 6.1.1.4'
Br Br -0.6763 1.2805 'International Tables Vol C Tables 4.2.6.8 and 6.1.1.4'
Sn Sn 0.0259 5.4591 'International Tables Vol C Tables 4.2.6.8 and 6.1.1.4'

loop_
_geom_angle_atom_site_label_1
_geom_angle_atom_site_label_2
_geom_angle_atom_site_label_3
_geom_angle
C28 Sn2 C30 113.3(3)
C28 Sn2 C29 109.1(3)
C30 Sn2 C29 108.4(4)
C28 Sn2 C18 103.9(2)
C30 Sn2 C18 109.3(2)
C29 Sn2 C18 113.06(19)
C14 Sn1 C13 113.8(3)
C14 Sn1 C15 112.8(3)
C13 Sn1 C15 104.4(3)
C14 Sn1 C3 107.6(2)
C13 Sn1 C3 108.2(2)
C15 Sn1 C3 110.01(19)
C17 N16 C21 116.5(4)
C23 N22 C27 117.1(4)
C2 N1 C6 116.4(4)
C3 C4 C5 118.0(4)
C3 C4 C10 122.1(4)
C5 C4 C10 119.7(4)
C21 C20 C19 120.3(4)
C21 C20 Br3 118.9(3)
C19 C20 Br3 120.7(3)
C9 C10 C11 117.6(4)
C9 C10 C4 119.5(4)
C11 C10 C4 123.0(4)
C8 N7 C12 118.0(4)
C17 C18 C19 115.1(4)
C17 C18 Sn2 119.1(3)
C19 C18 Sn2 125.5(3)
C25 C24 C23 117.9(4)
C25 C24 H24 121.1
C23 C24 H24 121.1
N7 C8 C9 124.8(4)
N7 C8 Cl2 116.0(4)
C9 C8 Cl2 119.3(4)
N16 C21 C20 122.5(4)
N16 C21 H21 118.7
C20 C21 H21 118.7
C26 C25 C24 117.6(4)
C26 C25 C19 124.6(4)
C24 C25 C19 117.8(4)
C6 C5 C4 120.4(4)
C6 C5 Br1 118.0(3)
C4 C5 Br1 121.5(3)
N22 C23 C24 124.8(4)
N22 C23 Cl4 116.9(3)
C24 C23 Cl4 118.3(3)
N22 C27 C26 122.3(4)
N22 C27 H27 118.9
C26 C27 H27 118.9
N7 C12 C11 121.5(4)
N7 C12 H12 119.3
C11 C12 H12 119.3
C25 C26 C27 120.4(4)
C25 C26 Br4 119.9(3)
C27 C26 Br4 119.7(3)
C10 C11 C12 120.0(4)
C10 C11 Br2 121.3(3)
C12 C11 Br2 118.6(3)
Sn2 C29 H29A 109.5
Sn2 C29 H29C 109.5
H29A C29 H29C 109.5
Sn2 C29 H29B 109.5
H29A C29 H29B 109.5
H29C C29 H29B 109.5
C4 C3 C2 114.9(4)
C4 C3 Sn1 124.7(3)
C2 C3 Sn1 120.3(3)
N1 C2 C3 127.6(4)
N1 C2 Cl1 113.5(3)
C3 C2 Cl1 118.9(3)
Sn1 C15 H15C 109.5
Sn1 C15 H15B 109.5
H15C C15 H15B 109.5
Sn1 C15 H15A 109.5
H15C C15 H15A 109.5
H15B C15 H15A 109.5
C18 C19 C20 118.1(4)
C18 C19 C25 121.9(3)
C20 C19 C25 119.8(4)
Sn2 C28 H28C 109.5
Sn2 C28 H28B 109.5
H28C C28 H28B 109.5
Sn2 C28 H28A 109.5
H28C C28 H28A 109.5
H28B C28 H28A 109.5
N16 C17 C18 127.4(4)
N16 C17 Cl3 113.5(3)
C18 C17 Cl3 119.1(3)
C8 C9 C10 118.0(4)
C8 C9 H9 121.0
C10 C9 H9 121.0
Sn2 C30 H30A 109.5
Sn2 C30 H30C 109.5
H30A C30 H30C 109.5
Sn2 C30 H30B 109.5
H30A C30 H30B 109.5
H30C C30 H30B 109.5
N1 C6 C5 122.4(4)
N1 C6 H6 118.8
C5 C6 H6 118.8
Sn1 C13 H13B 109.5
Sn1 C13 H13A 109.5
H13B C13 H13A 109.5
Sn1 C13 H13C 109.5
H13B C13 H13C 109.5
H13A C13 H13C 109.5
Sn1 C14 H14C 109.5
Sn1 C14 H14B 109.5
H14C C14 H14B 109.5
Sn1 C14 H14A 109.5
H14C C14 H14A 109.5
H14B C14 H14A 109.5

loop_
_geom_bond_atom_site_label_1
_geom_bond_atom_site_label_2
_geom_bond_distance
Sn2 C28 2.129(5)
Sn2 C30 2.131(5)
Sn2 C29 2.133(6)
Sn2 C18 2.191(4)
Sn1 C14 2.133(6)
Sn1 C13 2.138(6)
Sn1 C15 2.139(6)
Sn1 C3 2.180(4)
Br3 C20 1.890(4)
Br2 C11 1.877(4)
Br1 C5 1.885(4)
Br4 C26 1.886(4)
Cl3 C17 1.754(4)
Cl1 C2 1.756(4)
Cl4 C23 1.730(4)
Cl2 C8 1.736(5)
N16 C17 1.322(6)
N16 C21 1.328(6)
N22 C23 1.322(6)
N22 C27 1.334(6)
N1 C2 1.317(6)
N1 C6 1.333(6)
C4 C3 1.400(6)
C4 C5 1.413(6)
C4 C10 1.486(6)
C20 C21 1.373(6)
C20 C19 1.408(5)
C10 C9 1.388(6)
C10 C11 1.392(6)
N7 C8 1.317(7)
N7 C12 1.336(6)
C18 C17 1.394(6)
C18 C19 1.401(6)
C24 C25 1.386(6)
C24 C23 1.395(6)
C24 H24 0.9500
C8 C9 1.383(7)
C21 H21 0.9500
C25 C26 1.383(6)
C25 C19 1.486(5)
C5 C6 1.377(6)
C27 C26 1.389(6)
C27 H27 0.9500
C12 C11 1.395(6)
C12 H12 0.9500
C29 H29A 0.9800
C29 H29C 0.9800
C29 H29B 0.9800
C3 C2 1.405(6)
C15 H15C 0.9800
C15 H15B 0.9800
C15 H15A 0.9800
C28 H28C 0.9800
C28 H28B 0.9800
C28 H28A 0.9800
C9 H9 0.9500
C30 H30A 0.9800
C30 H30C 0.9800
C30 H30B 0.9800
C6 H6 0.9500
C13 H13B 0.9800
C13 H13A 0.9800
C13 H13C 0.9800
C14 H14C 0.9800
C14 H14B 0.9800
C14 H14A 0.9800

loop_
_geom_torsion_atom_site_label_1
_geom_torsion_atom_site_label_2
_geom_torsion_atom_site_label_3
_geom_torsion_atom_site_label_4
_geom_torsion
C3 C4 C10 C9 72.7(6)
C5 C4 C10 C9 -102.5(5)
C3 C4 C10 C11 -107.6(5)
C5 C4 C10 C11 77.3(5)
C28 Sn2 C18 C17 -61.1(4)
C30 Sn2 C18 C17 60.0(4)
C29 Sn2 C18 C17 -179.2(4)
C28 Sn2 C18 C19 111.8(4)
C30 Sn2 C18 C19 -127.1(4)
C29 Sn2 C18 C19 -6.3(5)
C12 N7 C8 C9 3.7(8)
C12 N7 C8 Cl2 -176.6(4)
C17 N16 C21 C20 1.6(7)
C19 C20 C21 N16 1.4(7)
Br3 C20 C21 N16 179.9(3)
C23 C24 C25 C26 -0.6(6)
C23 C24 C25 C19 178.2(4)
C3 C4 C5 C6 0.5(6)
C10 C4 C5 C6 175.8(4)
C3 C4 C5 Br1 -178.0(3)
C10 C4 C5 Br1 -2.6(5)
C27 N22 C23 C24 0.3(7)
C27 N22 C23 Cl4 -179.0(3)
C25 C24 C23 N22 -0.2(7)
C25 C24 C23 Cl4 179.1(3)
C23 N22 C27 C26 0.6(7)
C8 N7 C12 C11 -0.7(7)
C24 C25 C26 C27 1.5(6)
C19 C25 C26 C27 -177.3(4)
C24 C25 C26 Br4 -178.3(3)
C19 C25 C26 Br4 3.0(6)
N22 C27 C26 C25 -1.5(7)
N22 C27 C26 Br4 178.3(4)
C9 C10 C11 C12 4.2(6)
C4 C10 C11 C12 -175.6(4)
C9 C10 C11 Br2 -173.8(3)
C4 C10 C11 Br2 6.5(6)
N7 C12 C11 C10 -3.2(7)
N7 C12 C11 Br2 174.8(3)
C5 C4 C3 C2 2.7(6)
C10 C4 C3 C2 -172.6(4)
C5 C4 C3 Sn1 -175.2(3)
C10 C4 C3 Sn1 9.5(6)
C14 Sn1 C3 C4 -104.5(4)
C13 Sn1 C3 C4 132.2(4)
C15 Sn1 C3 C4 18.7(4)
C14 Sn1 C3 C2 77.8(4)
C13 Sn1 C3 C2 -45.6(4)
C15 Sn1 C3 C2 -159.0(4)
C6 N1 C2 C3 2.5(7)
C6 N1 C2 Cl1 -175.7(3)
C4 C3 C2 N1 -4.4(7)
Sn1 C3 C2 N1 173.5(4)
C4 C3 C2 Cl1 173.7(3)
Sn1 C3 C2 Cl1 -8.3(5)
C17 C18 C19 C20 2.0(5)
Sn2 C18 C19 C20 -171.1(3)
C17 C18 C19 C25 -172.5(4)
Sn2 C18 C19 C25 14.3(6)
C21 C20 C19 C18 -3.2(6)
Br3 C20 C19 C18 178.4(3)
C21 C20 C19 C25 171.5(4)
Br3 C20 C19 C25 -7.0(5)
C26 C25 C19 C18 -103.5(5)
C24 C25 C19 C18 77.7(5)
C26 C25 C19 C20 82.0(5)
C24 C25 C19 C20 -96.8(5)
C21 N16 C17 C18 -2.9(7)
C21 N16 C17 Cl3 179.7(3)
C19 C18 C17 N16 1.0(6)
Sn2 C18 C17 N16 174.6(4)
C19 C18 C17 Cl3 178.3(3)
Sn2 C18 C17 Cl3 -8.1(5)
N7 C8 C9 C10 -2.6(8)
Cl2 C8 C9 C10 177.7(4)
C11 C10 C9 C8 -1.5(7)
C4 C10 C9 C8 178.3(4)
C2 N1 C6 C5 1.2(7)
C4 C5 C6 N1 -2.6(7)
Br1 C5 C6 N1 175.8(4)
